data_7231244
loop_
_publ_author_name
'Guan, Chao'
'Pan, Yupeng'
'Ang, Eleanor Pei Ling'
'Hu, Jinsong'
'Yao, Changguang'
'Huang, Mei-Hui'
'Li, Huaifeng'
'Lai, Zhiping'
'Huang, Kuo-Wei'

_publ_section_title
;
 Conversion of CO2 from air into formate using amines and
 phosphorus-nitrogen PN3P-Ru(ii) pincer complexes
;
_journal_issue 18
_journal_name_full 'Green Chemistry'
_journal_page_first 4201
_journal_paper_doi 10.1039/C8GC02186D
_journal_volume 20
_journal_year 2018
_chemical_formula_moiety 'C48 H40 N3 O P3 Ru'
_chemical_formula_sum 'C48 H40 N3 O P3 Ru'
_chemical_formula_weight 868.81
_space_group_crystal_system triclinic
_space_group_IT_number 2
_space_group_name_Hall '-P 1'
_space_group_name_H-M_alt 'P -1'
_symmetry_space_group_name_Hall '-P 1'
_symmetry_space_group_name_H-M 'P -1'
_atom_sites_solution_hydrogens mixed
_atom_sites_solution_primary dual
_audit_creation_date 2017-05-06
_audit_creation_method
;
Olex2 1.2
(compiled 2016.11.07 svn.r3352 for OlexSys, GUI svn.r5261)
;
_audit_update_record
;
2018-03-07 deposited with the CCDC.
2018-07-25 downloaded from the CCDC.
;
_cell_angle_alpha 106.192(4)
_cell_angle_beta 93.516(4)
_cell_angle_gamma 106.236(4)
_cell_formula_units_Z 4
_cell_length_a 12.2479(14)
_cell_length_b 20.634(2)
_cell_length_c 25.309(3)
_cell_measurement_reflns_used 9792
_cell_measurement_temperature 180
_cell_measurement_theta_max 29.60
_cell_measurement_theta_min 2.27
_cell_volume 5829.8(11)
_computing_cell_refinement 'SAINT v8.37A (Bruker, 2015)'
_computing_data_reduction 'SAINT v8.37A (Bruker, 2015)'
_computing_molecular_graphics 'Olex2 (Dolomanov et al., 2009)'
_computing_publication_material 'Olex2 (Dolomanov et al., 2009)'
_computing_structure_refinement 'ShelXL (Sheldrick, 2015)'
_computing_structure_solution 'ShelXT (Sheldrick, 2015)'
_diffrn_ambient_temperature 180.0
_diffrn_measured_fraction_theta_full 0.997
_diffrn_measured_fraction_theta_max 0.990
_diffrn_measurement_device_type 'Bruker APEX-II CCD'
_diffrn_measurement_method '\f and \w scans'
_diffrn_radiation_type MoK\a
_diffrn_radiation_wavelength 0.71073
_diffrn_reflns_av_R_equivalents 0.0618
_diffrn_reflns_av_unetI/netI 0.0618
_diffrn_reflns_Laue_measured_fraction_full 0.997
_diffrn_reflns_Laue_measured_fraction_max 0.990
_diffrn_reflns_limit_h_max 17
_diffrn_reflns_limit_h_min -17
_diffrn_reflns_limit_k_max 28
_diffrn_reflns_limit_k_min -28
_diffrn_reflns_limit_l_max 35
_diffrn_reflns_limit_l_min -35
_diffrn_reflns_number 140803
_diffrn_reflns_point_group_measured_fraction_full 0.997
_diffrn_reflns_point_group_measured_fraction_max 0.990
_diffrn_reflns_theta_full 25.242
_diffrn_reflns_theta_max 29.668
_diffrn_reflns_theta_min 2.058
_diffrn_standards_number 0
_exptl_absorpt_coefficient_mu 0.380
_exptl_absorpt_correction_T_max 0.7459
_exptl_absorpt_correction_T_min 0.6052
_exptl_absorpt_correction_type multi-scan
_exptl_absorpt_process_details
;
SADABS-2016/2 (Bruker,2016/2) was used for absorption correction.
wR2(int) was 0.1406 before and 0.0724 after correction.
The Ratio of minimum to maximum transmission is 0.8114.
The \l/2 correction factor is Not present.
;
_exptl_crystal_colour 'clear light colourless'
_exptl_crystal_colour_lustre clear
_exptl_crystal_colour_modifier light
_exptl_crystal_colour_primary colourless
_exptl_crystal_density_diffrn 0.990
_exptl_crystal_description block
_exptl_crystal_F_000 1784
_exptl_crystal_size_max 0.2
_exptl_crystal_size_mid 0.18
_exptl_crystal_size_min 0.15
_platon_squeeze_details
;
;
_refine_diff_density_max 1.473
_refine_diff_density_min -1.468
_refine_diff_density_rms 0.112
_refine_ls_extinction_method none
_refine_ls_goodness_of_fit_ref 1.060
_refine_ls_hydrogen_treatment mixed
_refine_ls_matrix_type full
_refine_ls_number_parameters 1002
_refine_ls_number_reflns 32645
_refine_ls_number_restraints 0
_refine_ls_restrained_S_all 1.060
_refine_ls_R_factor_all 0.0990
_refine_ls_R_factor_gt 0.0770
_refine_ls_shift/su_max 0.001
_refine_ls_shift/su_mean 0.000
_refine_ls_structure_factor_coef Fsqd
_refine_ls_weighting_details 'w=1/[\s^2^(Fo^2^)+(0.0761P)^2^+18.3029P] where P=(Fo^2^+2Fc^2^)/3'
_refine_ls_weighting_scheme calc
_refine_ls_wR_factor_gt 0.1976
_refine_ls_wR_factor_ref 0.2072
_reflns_Friedel_coverage 0.000
_reflns_number_gt 24457
_reflns_number_total 32645
_reflns_threshold_expression 'I > 2\s(I)'
_cod_data_source_file c8gc02186d2.cif
_cod_data_source_block cg-ph
_cod_depositor_comments 'Adding full bibliography for 7231243--7231244.cif.'
_cod_original_cell_volume 5829.8(12)
_cod_database_code 7231244
_shelx_space_group_comment
;
The symmetry employed for this shelxl refinement is uniquely defined
by the following loop, which should always be used as a source of
symmetry information in preference to the above space-group names.
They are only intended as comments.
;
_olex2_refinement_description
;
1. Fixed Uiso
 At 1.2 times of:
  All C(H) groups, All N(H) groups
2.a Riding coordinates:
 Ru1(H)
2.b Aromatic/amide H refined with riding coordinates:
 C5(H5), C4(H4), C6(H6), N1(H1), C18(H18), C17(H17), C16(H16), C15(H15),
 C14(H14), C12(H12), C11(H11), C10(H10), C9(H9), C8(H8), C20(H20), C21(H21),
 C22(H22), C23(H23), C24(H24), C30(H30), C29(H29), C28(H28), C27(H27), C26(H26),
  C36(H36), C35(H35), C34(H34), C33(H33), C32(H32), C38(H38), C39(H39),
 C40(H40), C41(H41), C42(H42), C44(H44), C45(H45), C46(H46), C47(H47), C48(H48),
  N4(H4A), C56(H56), C68(H68), C60(H60), C80(H80), C81(H81), C82(H82), C83(H83),
  C84(H84), C90(H90), C51(H51), C52(H52), C96(H96), C78(H78), C53(H53),
 C59(H59), C66(H66), C94(H94), C62(H62), C92(H92), C69(H69), C58(H58), C65(H65),
  C63(H63), C95(H95), C75(H75), C77(H77), C76(H76), C87(H87), C89(H89),
 C74(H74), C57(H57), C72(H72), C93(H93), C86(H86), C64(H64), C70(H70), C71(H71),
  C88(H88)
2.c Fitted hexagon refined as free rotating group:
 C79(C80,C81,C82,C83,C84)
;
_shelx_shelxl_version_number 2016/6
_olex2_submission_special_instructions 'No special instructions were received'

loop_
_space_group_symop_operation_xyz
'x, y, z'
'-x, -y, -z'

loop_
_atom_site_label
_atom_site_type_symbol
_atom_site_fract_x
_atom_site_fract_y
_atom_site_fract_z
_atom_site_U_iso_or_equiv
_atom_site_adp_type
_atom_site_occupancy
_atom_site_site_symmetry_order
_atom_site_calc_flag
_atom_site_refinement_flags_posn
C5 C 0.9000(4) 0.3132(3) 0.2216(2) 0.0469(12) Uani 1 1 d .
H5 H 0.948388 0.288688 0.232282 0.056 Uiso 1 1 calc R
C4 C 0.9097(4) 0.3312(3) 0.1730(2) 0.0435(11) Uani 1 1 d .
H4 H 0.965839 0.321029 0.150502 0.052 Uiso 1 1 calc R
Ru1 Ru 0.63504(3) 0.42589(2) 0.16138(2) 0.02998(8) Uani 1 1 d .
H H 0.733423 0.489178 0.192516 0.18(5) Uiso 1 1 d R
C1 C 0.8340(4) 0.3648(2) 0.15820(18) 0.0347(9) Uani 1 1 d .
C2 C 0.7464(4) 0.3659(2) 0.23899(17) 0.0321(8) Uani 1 1 d .
C6 C 0.8210(4) 0.3305(3) 0.25468(19) 0.0386(10) Uani 1 1 d .
H6 H 0.816273 0.318733 0.288343 0.046 Uiso 1 1 calc R
N1 N 0.8397(3) 0.3850(2) 0.11072(16) 0.0386(9) Uani 1 1 d .
H1 H 0.887400 0.373077 0.088035 0.046 Uiso 1 1 calc R
N2 N 0.7518(3) 0.37890(18) 0.18843(14) 0.0291(7) Uani 1 1 d .
N3 N 0.6722(3) 0.3857(2) 0.27194(15) 0.0335(7) Uani 1 1 d .
P1 P 0.75666(10) 0.43217(7) 0.09519(5) 0.0344(2) Uani 1 1 d .
P2 P 0.60225(9) 0.43531(6) 0.25195(4) 0.0305(2) Uani 1 1 d .
C13 C 0.7206(4) 0.3948(3) 0.01995(19) 0.0407(10) Uani 1 1 d .
C18 C 0.7148(5) 0.3245(3) -0.0071(2) 0.0510(12) Uani 1 1 d .
H18 H 0.735356 0.296863 0.013892 0.061 Uiso 1 1 calc R
C17 C 0.6799(6) 0.2949(4) -0.0634(3) 0.0704(18) Uani 1 1 d .
H17 H 0.677751 0.247458 -0.081544 0.084 Uiso 1 1 calc R
C16 C 0.6474(6) 0.3355(5) -0.0940(3) 0.0720(19) Uani 1 1 d .
H16 H 0.621788 0.315108 -0.132888 0.086 Uiso 1 1 calc R
C15 C 0.6523(6) 0.4032(5) -0.0685(3) 0.072(2) Uani 1 1 d .
H15 H 0.630014 0.430131 -0.089699 0.086 Uiso 1 1 calc R
C14 C 0.6895(5) 0.4341(4) -0.0117(2) 0.0546(14) Uani 1 1 d .
H14 H 0.693687 0.482127 0.005601 0.065 Uiso 1 1 calc R
C7 C 0.8559(4) 0.5198(3) 0.1002(2) 0.0422(10) Uani 1 1 d .
C12 C 0.9506(5) 0.5229(4) 0.0720(2) 0.0541(13) Uani 1 1 d .
H12 H 0.960090 0.480531 0.048807 0.065 Uiso 1 1 calc R
C11 C 1.0308(5) 0.5879(4) 0.0778(3) 0.0630(16) Uani 1 1 d .
H11 H 1.097549 0.590201 0.060226 0.076 Uiso 1 1 calc R
C10 C 1.0131(6) 0.6480(4) 0.1086(3) 0.0717(19) Uani 1 1 d .
H10 H 1.067725 0.692355 0.111753 0.086 Uiso 1 1 calc R
C9 C 0.9182(6) 0.6471(4) 0.1356(3) 0.0704(18) Uani 1 1 d .
H9 H 0.906283 0.690007 0.156226 0.084 Uiso 1 1 calc R
C8 C 0.8406(5) 0.5815(3) 0.1319(3) 0.0558(14) Uani 1 1 d .
H8 H 0.776686 0.579482 0.151529 0.067 Uiso 1 1 calc R
C3 C 0.5446(4) 0.4780(3) 0.14653(19) 0.0384(10) Uani 1 1 d .
O1 O 0.4904(4) 0.5143(2) 0.14040(19) 0.0683(12) Uani 1 1 d .
C19 C 0.6627(4) 0.5239(3) 0.30196(19) 0.0394(10) Uani 1 1 d .
C20 C 0.6926(6) 0.5855(3) 0.2876(2) 0.0628(16) Uani 1 1 d .
H20 H 0.679677 0.583262 0.249633 0.075 Uiso 1 1 calc R
C21 C 0.7416(8) 0.6512(4) 0.3281(3) 0.083(2) Uani 1 1 d .
H21 H 0.757102 0.693295 0.317727 0.100 Uiso 1 1 calc R
C22 C 0.7676(6) 0.6558(4) 0.3822(3) 0.0714(18) Uani 1 1 d .
H22 H 0.807143 0.700278 0.409036 0.086 Uiso 1 1 calc R
C23 C 0.7363(6) 0.5959(4) 0.3972(2) 0.0681(18) Uani 1 1 d .
H23 H 0.750242 0.599204 0.435325 0.082 Uiso 1 1 calc R
C24 C 0.6842(5) 0.5297(3) 0.3582(2) 0.0536(13) Uani 1 1 d .
H24 H 0.663295 0.488469 0.369758 0.064 Uiso 1 1 calc R
C25 C 0.4613(4) 0.4107(2) 0.27330(17) 0.0352(9) Uani 1 1 d .
C30 C 0.3949(4) 0.4554(3) 0.2779(2) 0.0460(11) Uani 1 1 d .
H30 H 0.423793 0.498927 0.270066 0.055 Uiso 1 1 calc R
C29 C 0.2862(5) 0.4380(4) 0.2939(2) 0.0552(14) Uani 1 1 d .
H29 H 0.241461 0.469396 0.297093 0.066 Uiso 1 1 calc R
C28 C 0.2442(5) 0.3740(4) 0.3050(2) 0.0583(16) Uani 1 1 d .
H28 H 0.169946 0.361278 0.315543 0.070 Uiso 1 1 calc R
C27 C 0.3097(4) 0.3293(3) 0.3007(2) 0.0508(13) Uani 1 1 d .
H27 H 0.281123 0.286122 0.309164 0.061 Uiso 1 1 calc R
C26 C 0.4171(4) 0.3463(3) 0.28432(19) 0.0408(10) Uani 1 1 d .
H26 H 0.460846 0.314273 0.280529 0.049 Uiso 1 1 calc R
P3 P 0.49464(9) 0.31137(7) 0.11143(5) 0.0340(2) Uani 1 1 d .
C36 C 0.6022(4) 0.2223(3) 0.1407(2) 0.0460(11) Uani 1 1 d .
H36 H 0.594497 0.245985 0.177621 0.055 Uiso 1 1 calc R
C35 C 0.6586(5) 0.1713(3) 0.1315(3) 0.0591(15) Uani 1 1 d .
H35 H 0.688010 0.159689 0.162085 0.071 Uiso 1 1 calc R
C34 C 0.6722(6) 0.1376(4) 0.0788(3) 0.0724(19) Uani 1 1 d .
H34 H 0.713240 0.103979 0.072868 0.087 Uiso 1 1 calc R
C33 C 0.6254(6) 0.1528(4) 0.0333(3) 0.0687(18) Uani 1 1 d .
H33 H 0.632724 0.128569 -0.003540 0.082 Uiso 1 1 calc R
C32 C 0.5684(5) 0.2034(3) 0.0426(2) 0.0518(12) Uani 1 1 d .
H32 H 0.537019 0.213882 0.011811 0.062 Uiso 1 1 calc R
C31 C 0.5566(4) 0.2389(2) 0.09585(19) 0.0361(9) Uani 1 1 d .
C37 C 0.3665(4) 0.2768(3) 0.14161(19) 0.0372(9) Uani 1 1 d .
C38 C 0.3325(4) 0.2108(3) 0.1490(2) 0.0477(12) Uani 1 1 d .
H38 H 0.380869 0.181559 0.141571 0.057 Uiso 1 1 calc R
C39 C 0.2267(5) 0.1860(3) 0.1675(3) 0.0636(16) Uani 1 1 d .
H39 H 0.204533 0.140614 0.172922 0.076 Uiso 1 1 calc R
C40 C 0.1571(5) 0.2277(4) 0.1775(3) 0.0607(15) Uani 1 1 d .
H40 H 0.085063 0.210859 0.189084 0.073 Uiso 1 1 calc R
C41 C 0.1901(4) 0.2944(3) 0.1708(2) 0.0507(13) Uani 1 1 d .
H41 H 0.141350 0.323443 0.178418 0.061 Uiso 1 1 calc R
C42 C 0.2933(4) 0.3188(3) 0.1532(2) 0.0428(11) Uani 1 1 d .
H42 H 0.315388 0.364765 0.148842 0.051 Uiso 1 1 calc R
C43 C 0.4180(4) 0.3022(3) 0.0433(2) 0.0454(11) Uani 1 1 d .
C44 C 0.4381(4) 0.3589(3) 0.0228(2) 0.0476(12) Uani 1 1 d .
H44 H 0.492879 0.403167 0.043225 0.057 Uiso 1 1 calc R
C45 C 0.3768(5) 0.3508(4) -0.0289(2) 0.0636(17) Uani 1 1 d .
H45 H 0.391459 0.389709 -0.043434 0.076 Uiso 1 1 calc R
C46 C 0.2967(6) 0.2880(5) -0.0583(3) 0.079(2) Uani 1 1 d .
H46 H 0.255190 0.282954 -0.092895 0.094 Uiso 1 1 calc R
C47 C 0.2772(6) 0.2328(5) -0.0374(3) 0.083(2) Uani 1 1 d .
H47 H 0.222631 0.188704 -0.058280 0.100 Uiso 1 1 calc R
C48 C 0.3346(5) 0.2387(4) 0.0137(2) 0.0652(17) Uani 1 1 d .
H48 H 0.316969 0.199778 0.028176 0.078 Uiso 1 1 calc R
HA H 0.233(5) 0.210(3) 0.381(3) 0.067(19) Uiso 1 1 d .
N5 N 0.3407(3) 0.14963(18) 0.33213(14) 0.0307(7) Uani 1 1 d .
O2 O 0.1065(3) 0.1907(2) 0.49173(16) 0.0507(9) Uani 1 1 d .
N6 N 0.1790(3) 0.0526(2) 0.28144(16) 0.0392(8) Uani 1 1 d .
N4 N 0.4859(3) 0.2524(2) 0.37933(16) 0.0376(8) Uani 1 1 d .
H4A H 0.555155 0.282064 0.382422 0.045 Uiso 1 1 calc R
C54 C 0.1656(4) 0.1790(2) 0.45879(18) 0.0322(8) Uani 1 1 d .
C61 C 0.2512(4) -0.0020(2) 0.43678(18) 0.0328(8) Uani 1 1 d .
C49 C 0.4443(4) 0.1969(2) 0.33235(18) 0.0318(8) Uani 1 1 d .
C55 C 0.3816(4) 0.1198(2) 0.51708(18) 0.0327(8) Uani 1 1 d .
C50 C 0.2867(4) 0.0951(2) 0.28388(18) 0.0340(9) Uani 1 1 d .
C91 C 0.3753(4) 0.3485(2) 0.43739(18) 0.0331(8) Uani 1 1 d .
C56 C 0.3754(4) 0.1843(2) 0.54942(19) 0.0360(9) Uani 1 1 d .
H56 H 0.348746 0.213494 0.532002 0.043 Uiso 1 1 calc R
C67 C 0.4666(4) 0.0755(2) 0.41334(19) 0.0334(9) Uani 1 1 d .
C68 C 0.4574(4) 0.0458(3) 0.3562(2) 0.0401(10) Uani 1 1 d .
H68 H 0.384224 0.029972 0.333793 0.048 Uiso 1 1 calc R
C60 C 0.4203(4) 0.0783(3) 0.54446(19) 0.0370(9) Uani 1 1 d .
H60 H 0.425835 0.033721 0.523289 0.044 Uiso 1 1 calc R
C73 C 0.0220(3) -0.0038(2) 0.34350(19) 0.0335(8) Uani 1 1 d .
Ru2 Ru 0.25512(3) 0.16324(2) 0.40310(2) 0.02732(8) Uani 1 1 d .
C79 C -0.0014(3) 0.1108(2) 0.30965(16) 0.0425(10) Uani 1 1 d .
C80 C -0.0609(4) 0.0748(3) 0.25614(16) 0.096(3) Uani 1 1 d G
H80 H -0.040591 0.036175 0.233235 0.115 Uiso 1 1 calc R
C81 C -0.1500(5) 0.0951(3) 0.23615(16) 0.126(4) Uani 1 1 d G
H81 H -0.190639 0.070479 0.199582 0.151 Uiso 1 1 calc R
C82 C -0.1797(4) 0.1516(3) 0.2697(2) 0.077(2) Uani 1 1 d G
H82 H -0.240580 0.165528 0.256001 0.092 Uiso 1 1 calc R
C83 C -0.1202(4) 0.1877(2) 0.3232(2) 0.083(2) Uani 1 1 d G
H83 H -0.140473 0.226272 0.346074 0.100 Uiso 1 1 calc R
C84 C -0.0311(4) 0.1673(2) 0.34316(15) 0.0716(19) Uani 1 1 d G
H84 H 0.009576 0.191969 0.379729 0.086 Uiso 1 1 calc R
C90 C 0.5071(5) 0.3433(2) 0.5428(2) 0.0487(12) Uani 1 1 d .
H90 H 0.442764 0.360548 0.543998 0.058 Uiso 1 1 calc R
C51 C 0.3481(5) 0.0853(3) 0.2388(2) 0.0439(11) Uani 1 1 d .
H51 H 0.314260 0.046584 0.205941 0.053 Uiso 1 1 calc R
C52 C 0.4545(5) 0.1296(3) 0.2409(2) 0.0469(12) Uani 1 1 d .
H52 H 0.495232 0.121183 0.210281 0.056 Uiso 1 1 calc R
C96 C 0.2679(4) 0.3545(3) 0.4484(2) 0.0422(10) Uani 1 1 d .
H96 H 0.210996 0.315358 0.453117 0.051 Uiso 1 1 calc R
C78 C -0.0690(4) -0.0027(3) 0.3744(2) 0.0422(10) Uani 1 1 d .
H78 H -0.082172 0.041153 0.391263 0.051 Uiso 1 1 calc R
C53 C 0.5033(4) 0.1870(3) 0.2878(2) 0.0412(10) Uani 1 1 d .
H53 H 0.576870 0.219284 0.289319 0.049 Uiso 1 1 calc R
C59 C 0.4504(4) 0.1005(3) 0.6013(2) 0.0437(11) Uani 1 1 d .
H59 H 0.474864 0.070827 0.618886 0.052 Uiso 1 1 calc R
C66 C 0.1550(4) -0.0095(3) 0.4627(2) 0.0413(10) Uani 1 1 d .
H66 H 0.131669 0.031010 0.478661 0.050 Uiso 1 1 calc R
C94 C 0.3239(5) 0.4739(3) 0.4451(2) 0.0491(12) Uani 1 1 d .
H94 H 0.306416 0.516491 0.447271 0.059 Uiso 1 1 calc R
C62 C 0.2829(4) -0.0625(3) 0.4131(2) 0.0447(11) Uani 1 1 d .
H62 H 0.347814 -0.058823 0.394138 0.054 Uiso 1 1 calc R
C92 C 0.4577(4) 0.4073(2) 0.43107(19) 0.0385(9) Uani 1 1 d .
H92 H 0.532071 0.404721 0.424376 0.046 Uiso 1 1 calc R
C69 C 0.5536(5) 0.0387(3) 0.3311(2) 0.0547(14) Uani 1 1 d .
H69 H 0.545691 0.017587 0.292001 0.066 Uiso 1 1 calc R
C58 C 0.4455(4) 0.1649(3) 0.6325(2) 0.0467(11) Uani 1 1 d .
H58 H 0.468306 0.180535 0.671686 0.056 Uiso 1 1 calc R
C65 C 0.0915(5) -0.0748(3) 0.4660(2) 0.0509(13) Uani 1 1 d .
H65 H 0.025161 -0.079110 0.483982 0.061 Uiso 1 1 calc R
C63 C 0.2217(5) -0.1268(3) 0.4169(3) 0.0551(14) Uani 1 1 d .
H63 H 0.245489 -0.167283 0.401611 0.066 Uiso 1 1 calc R
C95 C 0.2433(5) 0.4174(3) 0.4525(2) 0.0494(12) Uani 1 1 d .
H95 H 0.170087 0.421192 0.460551 0.059 Uiso 1 1 calc R
C75 C -0.0301(5) -0.1294(3) 0.3264(3) 0.0597(15) Uani 1 1 d .
H75 H -0.017306 -0.173450 0.309851 0.072 Uiso 1 1 calc R
C77 C -0.1397(5) -0.0641(3) 0.3807(3) 0.0562(14) Uani 1 1 d .
H77 H -0.201280 -0.062624 0.401640 0.067 Uiso 1 1 calc R
C76 C -0.1200(5) -0.1279(3) 0.3563(3) 0.0603(15) Uani 1 1 d .
H76 H -0.168412 -0.170694 0.360159 0.072 Uiso 1 1 calc R
C87 C 0.6938(6) 0.2937(4) 0.5395(4) 0.081(2) Uani 1 1 d .
H87 H 0.758686 0.277000 0.538369 0.097 Uiso 1 1 calc R
C89 C 0.5864(7) 0.3634(3) 0.5906(3) 0.074(2) Uani 1 1 d .
H89 H 0.576190 0.394341 0.624279 0.089 Uiso 1 1 calc R
P4 P 0.33797(9) 0.08904(5) 0.44166(4) 0.0278(2) Uani 1 1 d .
P5 P 0.40913(9) 0.26695(6) 0.43252(5) 0.0302(2) Uani 1 1 d .
P6 P 0.11218(9) 0.07811(6) 0.33518(5) 0.0321(2) Uani 1 1 d .
C85 C 0.5210(4) 0.2981(2) 0.4930(2) 0.0402(10) Uani 1 1 d .
C74 C 0.0423(5) -0.0678(3) 0.3198(2) 0.0479(12) Uani 1 1 d .
H74 H 0.104680 -0.069582 0.299496 0.058 Uiso 1 1 calc R
C57 C 0.4071(4) 0.2077(3) 0.6069(2) 0.0437(11) Uani 1 1 d .
H57 H 0.402663 0.252373 0.628412 0.052 Uiso 1 1 calc R
C72 C 0.5753(4) 0.0981(3) 0.4446(2) 0.0427(10) Uani 1 1 d .
H72 H 0.584702 0.118821 0.483852 0.051 Uiso 1 1 calc R
C93 C 0.4313(5) 0.4686(3) 0.4345(2) 0.0470(12) Uani 1 1 d .
H93 H 0.487443 0.507908 0.429543 0.056 Uiso 1 1 calc R
C86 C 0.6140(5) 0.2732(3) 0.4917(3) 0.0529(13) Uani 1 1 d .
H86 H 0.623912 0.241917 0.458167 0.063 Uiso 1 1 calc R
C64 C 0.1250(5) -0.1333(3) 0.4430(3) 0.0527(13) Uani 1 1 d .
H64 H 0.081802 -0.178343 0.445032 0.063 Uiso 1 1 calc R
C70 C 0.6585(5) 0.0622(3) 0.3629(3) 0.0583(16) Uani 1 1 d .
H70 H 0.724262 0.058700 0.345685 0.070 Uiso 1 1 calc R
C71 C 0.6706(4) 0.0907(3) 0.4189(3) 0.0545(14) Uani 1 1 d .
H71 H 0.744319 0.105711 0.440739 0.065 Uiso 1 1 calc R
C88 C 0.6787(7) 0.3388(4) 0.5892(3) 0.085(3) Uani 1 1 d .
H88 H 0.732723 0.352212 0.621899 0.102 Uiso 1 1 calc R

loop_
_atom_site_aniso_label
_atom_site_aniso_U_11
_atom_site_aniso_U_22
_atom_site_aniso_U_33
_atom_site_aniso_U_23
_atom_site_aniso_U_13
_atom_site_aniso_U_12
C5 0.037(2) 0.067(3) 0.059(3) 0.038(3) 0.010(2) 0.030(2)
C4 0.027(2) 0.063(3) 0.051(3) 0.029(2) 0.0048(19) 0.019(2)
Ru1 0.02791(16) 0.04076(18) 0.03045(16) 0.01774(14) 0.00754(12) 0.01746(14)
C1 0.030(2) 0.047(2) 0.039(2) 0.0245(19) 0.0089(16) 0.0173(18)
C2 0.029(2) 0.040(2) 0.0326(19) 0.0176(17) 0.0046(15) 0.0136(17)
C6 0.037(2) 0.051(3) 0.042(2) 0.027(2) 0.0081(18) 0.023(2)
N1 0.0364(19) 0.062(2) 0.0385(19) 0.0294(18) 0.0197(16) 0.0303(18)
N2 0.0283(16) 0.0356(17) 0.0316(16) 0.0185(14) 0.0079(13) 0.0139(14)
N3 0.0345(18) 0.0419(19) 0.0356(18) 0.0212(15) 0.0099(14) 0.0195(16)
P1 0.0305(5) 0.0507(7) 0.0348(5) 0.0238(5) 0.0115(4) 0.0204(5)
P2 0.0289(5) 0.0383(6) 0.0304(5) 0.0157(4) 0.0080(4) 0.0141(4)
C13 0.032(2) 0.063(3) 0.040(2) 0.028(2) 0.0135(18) 0.020(2)
C18 0.052(3) 0.064(3) 0.045(3) 0.021(2) 0.017(2) 0.022(3)
C17 0.076(4) 0.079(4) 0.052(3) 0.021(3) 0.023(3) 0.013(4)
C16 0.072(4) 0.099(6) 0.045(3) 0.024(3) 0.016(3) 0.023(4)
C15 0.059(4) 0.128(7) 0.051(3) 0.058(4) 0.015(3) 0.031(4)
C14 0.047(3) 0.084(4) 0.050(3) 0.040(3) 0.013(2) 0.028(3)
C7 0.040(2) 0.055(3) 0.048(3) 0.032(2) 0.017(2) 0.020(2)
C12 0.041(3) 0.075(4) 0.057(3) 0.032(3) 0.016(2) 0.021(3)
C11 0.048(3) 0.072(4) 0.073(4) 0.036(3) 0.019(3) 0.011(3)
C10 0.066(4) 0.069(4) 0.083(5) 0.046(4) 0.019(3) 0.001(3)
C9 0.074(4) 0.052(3) 0.090(5) 0.031(3) 0.026(4) 0.015(3)
C8 0.053(3) 0.056(3) 0.067(4) 0.033(3) 0.020(3) 0.015(3)
C3 0.039(2) 0.049(3) 0.039(2) 0.019(2) 0.0120(18) 0.025(2)
O1 0.073(3) 0.078(3) 0.079(3) 0.033(2) 0.006(2) 0.055(2)
C19 0.033(2) 0.046(3) 0.040(2) 0.012(2) 0.0124(18) 0.0114(19)
C20 0.092(5) 0.045(3) 0.046(3) 0.014(2) 0.016(3) 0.012(3)
C21 0.127(7) 0.043(3) 0.064(4) 0.007(3) 0.019(4) 0.013(4)
C22 0.077(5) 0.055(4) 0.062(4) -0.005(3) 0.007(3) 0.012(3)
C23 0.084(5) 0.072(4) 0.039(3) -0.001(3) 0.001(3) 0.029(4)
C24 0.067(4) 0.055(3) 0.036(2) 0.011(2) 0.010(2) 0.019(3)
C25 0.033(2) 0.045(2) 0.0306(19) 0.0146(18) 0.0063(16) 0.0132(18)
C30 0.039(3) 0.053(3) 0.050(3) 0.016(2) 0.013(2) 0.021(2)
C29 0.039(3) 0.079(4) 0.050(3) 0.011(3) 0.013(2) 0.030(3)
C28 0.031(2) 0.095(5) 0.039(3) 0.017(3) 0.010(2) 0.008(3)
C27 0.037(3) 0.071(4) 0.042(3) 0.026(3) 0.005(2) 0.006(2)
C26 0.035(2) 0.049(3) 0.041(2) 0.021(2) 0.0042(18) 0.011(2)
P3 0.0280(5) 0.0454(6) 0.0335(5) 0.0138(5) 0.0045(4) 0.0173(5)
C36 0.034(2) 0.050(3) 0.054(3) 0.016(2) 0.001(2) 0.014(2)
C35 0.048(3) 0.055(3) 0.080(4) 0.026(3) -0.005(3) 0.023(3)
C34 0.060(4) 0.064(4) 0.108(6) 0.027(4) 0.017(4) 0.040(3)
C33 0.075(4) 0.062(4) 0.073(4) 0.008(3) 0.027(3) 0.036(3)
C32 0.058(3) 0.050(3) 0.053(3) 0.016(2) 0.017(2) 0.024(3)
C31 0.030(2) 0.042(2) 0.039(2) 0.0134(18) 0.0076(17) 0.0139(18)
C37 0.0230(19) 0.052(3) 0.038(2) 0.017(2) 0.0018(16) 0.0113(18)
C38 0.034(2) 0.047(3) 0.061(3) 0.015(2) 0.008(2) 0.013(2)
C39 0.045(3) 0.057(3) 0.085(4) 0.025(3) 0.016(3) 0.006(3)
C40 0.028(2) 0.076(4) 0.068(4) 0.015(3) 0.008(2) 0.008(3)
C41 0.031(2) 0.075(4) 0.053(3) 0.019(3) 0.003(2) 0.029(2)
C42 0.031(2) 0.058(3) 0.046(3) 0.017(2) 0.0039(19) 0.023(2)
C43 0.034(2) 0.068(3) 0.040(2) 0.019(2) 0.0034(19) 0.024(2)
C44 0.040(3) 0.070(3) 0.044(3) 0.026(2) 0.008(2) 0.027(2)
C45 0.058(4) 0.102(5) 0.052(3) 0.034(3) 0.011(3) 0.045(4)
C46 0.061(4) 0.141(7) 0.038(3) 0.020(4) -0.006(3) 0.046(5)
C47 0.063(4) 0.118(7) 0.053(4) 0.010(4) -0.018(3) 0.024(4)
C48 0.055(3) 0.083(4) 0.045(3) 0.007(3) -0.013(3) 0.017(3)
N5 0.0357(18) 0.0336(17) 0.0297(16) 0.0173(14) 0.0098(14) 0.0127(14)
O2 0.048(2) 0.053(2) 0.054(2) 0.0205(17) 0.0263(17) 0.0131(17)
N6 0.040(2) 0.038(2) 0.0353(19) 0.0070(16) 0.0054(16) 0.0086(16)
N4 0.0300(18) 0.0342(18) 0.046(2) 0.0149(16) 0.0114(15) 0.0025(15)
C54 0.034(2) 0.0246(18) 0.039(2) 0.0140(16) 0.0065(17) 0.0070(16)
C61 0.033(2) 0.0293(19) 0.039(2) 0.0175(17) 0.0038(17) 0.0083(16)
C49 0.0282(19) 0.034(2) 0.043(2) 0.0215(18) 0.0120(17) 0.0142(16)
C55 0.0276(19) 0.034(2) 0.038(2) 0.0194(17) 0.0068(16) 0.0045(16)
C50 0.040(2) 0.032(2) 0.036(2) 0.0143(17) 0.0067(17) 0.0162(18)
C91 0.038(2) 0.0291(19) 0.035(2) 0.0165(16) 0.0083(17) 0.0080(17)
C56 0.036(2) 0.034(2) 0.043(2) 0.0202(18) 0.0058(18) 0.0096(17)
C67 0.0265(19) 0.039(2) 0.048(2) 0.0284(19) 0.0130(17) 0.0135(17)
C68 0.044(3) 0.048(3) 0.043(2) 0.026(2) 0.013(2) 0.024(2)
C60 0.035(2) 0.045(2) 0.043(2) 0.022(2) 0.0146(18) 0.0195(19)
C73 0.0237(19) 0.035(2) 0.042(2) 0.0145(18) 0.0020(16) 0.0075(16)
Ru2 0.02657(15) 0.02655(15) 0.03234(16) 0.01504(12) 0.00631(12) 0.00729(12)
C79 0.035(2) 0.044(3) 0.050(3) 0.018(2) -0.001(2) 0.014(2)
C80 0.104(6) 0.127(7) 0.066(4) 0.004(4) -0.014(4) 0.079(6)
C81 0.121(8) 0.196(11) 0.071(5) 0.004(6) -0.032(5) 0.110(8)
C82 0.059(4) 0.101(5) 0.095(5) 0.057(5) 0.000(4) 0.040(4)
C83 0.059(4) 0.069(4) 0.132(7) 0.037(4) -0.013(4) 0.035(3)
C84 0.058(4) 0.064(4) 0.092(5) 0.011(3) -0.015(3) 0.036(3)
C90 0.062(3) 0.030(2) 0.045(3) 0.015(2) -0.007(2) 0.000(2)
C51 0.056(3) 0.041(2) 0.038(2) 0.014(2) 0.011(2) 0.017(2)
C52 0.061(3) 0.052(3) 0.042(2) 0.024(2) 0.027(2) 0.027(3)
C96 0.044(3) 0.041(2) 0.048(3) 0.022(2) 0.016(2) 0.012(2)
C78 0.030(2) 0.039(2) 0.056(3) 0.013(2) 0.009(2) 0.0098(18)
C53 0.040(2) 0.037(2) 0.055(3) 0.023(2) 0.019(2) 0.0146(19)
C59 0.038(2) 0.060(3) 0.049(3) 0.033(2) 0.011(2) 0.023(2)
C66 0.035(2) 0.038(2) 0.055(3) 0.020(2) 0.010(2) 0.0111(19)
C94 0.072(4) 0.035(2) 0.051(3) 0.020(2) 0.015(3) 0.026(2)
C62 0.040(2) 0.041(2) 0.064(3) 0.025(2) 0.016(2) 0.018(2)
C92 0.038(2) 0.034(2) 0.043(2) 0.0157(19) 0.0058(19) 0.0056(18)
C69 0.070(4) 0.070(4) 0.055(3) 0.040(3) 0.032(3) 0.043(3)
C58 0.041(3) 0.063(3) 0.039(2) 0.024(2) 0.005(2) 0.012(2)
C65 0.039(3) 0.049(3) 0.070(3) 0.033(3) 0.017(2) 0.004(2)
C63 0.052(3) 0.033(2) 0.081(4) 0.019(3) 0.008(3) 0.012(2)
C95 0.052(3) 0.051(3) 0.060(3) 0.026(2) 0.022(2) 0.027(2)
C75 0.062(4) 0.036(3) 0.077(4) 0.014(3) 0.011(3) 0.012(2)
C77 0.036(3) 0.061(3) 0.072(4) 0.026(3) 0.012(2) 0.008(2)
C76 0.050(3) 0.037(3) 0.087(4) 0.025(3) 0.010(3) -0.004(2)
C87 0.052(4) 0.088(5) 0.107(6) 0.058(5) -0.017(4) 0.008(3)
C89 0.106(6) 0.040(3) 0.056(3) 0.021(3) -0.019(4) -0.009(3)
P4 0.0266(5) 0.0283(5) 0.0346(5) 0.0172(4) 0.0086(4) 0.0094(4)
P5 0.0304(5) 0.0272(5) 0.0359(5) 0.0163(4) 0.0068(4) 0.0067(4)
P6 0.0286(5) 0.0322(5) 0.0351(5) 0.0119(4) 0.0020(4) 0.0078(4)
C85 0.038(2) 0.036(2) 0.050(3) 0.028(2) 0.0025(19) 0.0029(18)
C74 0.045(3) 0.038(2) 0.059(3) 0.013(2) 0.008(2) 0.011(2)
C57 0.049(3) 0.039(2) 0.044(2) 0.015(2) 0.006(2) 0.013(2)
C72 0.036(2) 0.048(3) 0.053(3) 0.026(2) 0.015(2) 0.014(2)
C93 0.059(3) 0.030(2) 0.053(3) 0.018(2) 0.010(2) 0.010(2)
C86 0.043(3) 0.055(3) 0.064(3) 0.030(3) 0.004(2) 0.010(2)
C64 0.049(3) 0.035(2) 0.076(4) 0.030(3) 0.010(3) 0.002(2)
C70 0.054(3) 0.076(4) 0.086(4) 0.056(3) 0.043(3) 0.046(3)
C71 0.032(2) 0.067(4) 0.081(4) 0.040(3) 0.021(2) 0.021(2)
C88 0.080(5) 0.069(4) 0.085(5) 0.047(4) -0.039(4) -0.019(4)

loop_
_atom_type_symbol
_atom_type_description
_atom_type_scat_dispersion_real
_atom_type_scat_dispersion_imag
_atom_type_scat_source
C C 0.0033 0.0016 'International Tables Vol C Tables 4.2.6.8 and 6.1.1.4'
H H 0.0000 0.0000 'International Tables Vol C Tables 4.2.6.8 and 6.1.1.4'
N N 0.0061 0.0033 'International Tables Vol C Tables 4.2.6.8 and 6.1.1.4'
O O 0.0106 0.0060 'International Tables Vol C Tables 4.2.6.8 and 6.1.1.4'
P P 0.1023 0.0942 'International Tables Vol C Tables 4.2.6.8 and 6.1.1.4'
Ru Ru -1.2594 0.8363 'International Tables Vol C Tables 4.2.6.8 and 6.1.1.4'

loop_
_geom_angle_atom_site_label_1
_geom_angle_atom_site_label_2
_geom_angle_atom_site_label_3
_geom_angle
C4 C5 H5 119.8
C6 C5 H5 119.8
C6 C5 C4 120.5(4)
C5 C4 H4 121.2
C5 C4 C1 117.5(4)
C1 C4 H4 121.2
N2 Ru1 H 78.2
N2 Ru1 P1 80.41(9)
N2 Ru1 P2 78.00(9)
N2 Ru1 P3 92.92(10)
P1 Ru1 H 78.4
P1 Ru1 P2 151.73(4)
P1 Ru1 P3 98.39(4)
P2 Ru1 H 79.4
P2 Ru1 P3 100.71(4)
C3 Ru1 H 94.3
C3 Ru1 N2 171.68(18)
C3 Ru1 P1 101.58(14)
C3 Ru1 P2 97.39(14)
C3 Ru1 P3 94.76(16)
P3 Ru1 H 170.9
N1 C1 C4 120.7(4)
N2 C1 C4 123.0(4)
N2 C1 N1 116.3(4)
N2 C2 C6 117.9(4)
N3 C2 C6 121.2(4)
N3 C2 N2 120.9(4)
C5 C6 C2 120.7(4)
C5 C6 H6 119.7
C2 C6 H6 119.7
C1 N1 H1 119.4
C1 N1 P1 121.2(3)
P1 N1 H1 119.4
C1 N2 Ru1 120.8(3)
C1 N2 C2 120.1(3)
C2 N2 Ru1 119.0(3)
C2 N3 P2 115.7(3)
N1 P1 Ru1 100.28(13)
N1 P1 C13 102.3(2)
N1 P1 C7 106.0(2)
C13 P1 Ru1 128.27(15)
C13 P1 C7 99.5(2)
C7 P1 Ru1 117.83(16)
N3 P2 Ru1 104.65(13)
N3 P2 C19 105.5(2)
N3 P2 C25 105.5(2)
C19 P2 Ru1 115.42(16)
C25 P2 Ru1 125.10(14)
C25 P2 C19 99.1(2)
C18 C13 P1 121.0(4)
C14 C13 P1 120.4(4)
C14 C13 C18 118.4(5)
C13 C18 H18 119.5
C17 C18 C13 120.9(6)
C17 C18 H18 119.5
C18 C17 H17 120.4
C18 C17 C16 119.2(7)
C16 C17 H17 120.4
C17 C16 H16 119.8
C15 C16 C17 120.5(6)
C15 C16 H16 119.8
C16 C15 H15 119.6
C16 C15 C14 120.8(6)
C14 C15 H15 119.6
C13 C14 H14 119.9
C15 C14 C13 120.1(6)
C15 C14 H14 119.9
C12 C7 P1 118.6(4)
C8 C7 P1 121.8(4)
C8 C7 C12 119.6(5)
C7 C12 H12 120.0
C11 C12 C7 120.0(6)
C11 C12 H12 120.0
C12 C11 H11 120.3
C10 C11 C12 119.3(6)
C10 C11 H11 120.3
C11 C10 H10 118.9
C11 C10 C9 122.3(6)
C9 C10 H10 118.9
C10 C9 H9 120.9
C10 C9 C8 118.2(6)
C8 C9 H9 120.9
C7 C8 C9 120.5(6)
C7 C8 H8 119.8
C9 C8 H8 119.8
O1 C3 Ru1 175.6(5)
C20 C19 P2 124.1(4)
C20 C19 C24 117.7(5)
C24 C19 P2 118.2(4)
C19 C20 H20 119.6
C19 C20 C21 120.7(6)
C21 C20 H20 119.6
C20 C21 H21 119.5
C22 C21 C20 121.0(7)
C22 C21 H21 119.5
C21 C22 H22 120.6
C23 C22 C21 118.8(6)
C23 C22 H22 120.6
C22 C23 H23 119.2
C22 C23 C24 121.6(6)
C24 C23 H23 119.2
C19 C24 H24 120.0
C23 C24 C19 119.9(6)
C23 C24 H24 120.0
C30 C25 P2 119.8(4)
C30 C25 C26 118.7(4)
C26 C25 P2 121.5(4)
C25 C30 H30 119.4
C25 C30 C29 121.3(5)
C29 C30 H30 119.4
C30 C29 H29 120.4
C28 C29 C30 119.1(5)
C28 C29 H29 120.4
C29 C28 H28 120.0
C27 C28 C29 120.1(5)
C27 C28 H28 120.0
C28 C27 H27 119.6
C28 C27 C26 120.8(5)
C26 C27 H27 119.6
C25 C26 H26 120.0
C27 C26 C25 120.0(5)
C27 C26 H26 120.0
C31 P3 Ru1 113.11(15)
C31 P3 C37 103.2(2)
C31 P3 C43 103.5(2)
C37 P3 Ru1 120.17(16)
C37 P3 C43 96.9(2)
C43 P3 Ru1 117.43(19)
C35 C36 H36 119.8
C35 C36 C31 120.3(5)
C31 C36 H36 119.8
C36 C35 H35 119.8
C34 C35 C36 120.5(6)
C34 C35 H35 119.8
C35 C34 H34 120.1
C35 C34 C33 119.9(5)
C33 C34 H34 120.1
C34 C33 H33 120.2
C32 C33 C34 119.5(6)
C32 C33 H33 120.2
C33 C32 H32 119.5
C31 C32 C33 120.9(6)
C31 C32 H32 119.5
C36 C31 P3 117.9(4)
C32 C31 P3 123.1(4)
C32 C31 C36 118.8(5)
C38 C37 P3 125.1(4)
C38 C37 C42 118.0(4)
C42 C37 P3 116.7(4)
C37 C38 H38 119.4
C37 C38 C39 121.1(5)
C39 C38 H38 119.4
C38 C39 H39 120.4
C40 C39 C38 119.3(6)
C40 C39 H39 120.4
C39 C40 H40 119.7
C39 C40 C41 120.6(5)
C41 C40 H40 119.7
C40 C41 H41 119.9
C42 C41 C40 120.2(5)
C42 C41 H41 119.9
C37 C42 H42 119.6
C41 C42 C37 120.8(5)
C41 C42 H42 119.6
C44 C43 P3 120.6(4)
C44 C43 C48 119.4(5)
C48 C43 P3 119.9(5)
C43 C44 H44 120.3
C43 C44 C45 119.4(6)
C45 C44 H44 120.3
C44 C45 H45 119.6
C46 C45 C44 120.9(7)
C46 C45 H45 119.6
C45 C46 H46 120.5
C47 C46 C45 119.1(6)
C47 C46 H46 120.5
C46 C47 H47 119.0
C46 C47 C48 122.0(7)
C48 C47 H47 119.0
C43 C48 C47 119.2(7)
C43 C48 H48 120.4
C47 C48 H48 120.4
C49 N5 C50 119.6(4)
C49 N5 Ru2 120.8(3)
C50 N5 Ru2 119.3(3)
C50 N6 P6 115.7(3)
C49 N4 H4A 118.9
C49 N4 P5 122.2(3)
P5 N4 H4A 118.9
O2 C54 Ru2 175.9(4)
C66 C61 C62 118.2(4)
C66 C61 P4 117.4(3)
C62 C61 P4 124.2(3)
N5 C49 C53 121.5(4)
N4 C49 N5 116.0(4)
N4 C49 C53 122.5(4)
C56 C55 C60 117.3(4)
C56 C55 P4 121.2(3)
C60 C55 P4 121.4(3)
N5 C50 C51 117.9(4)
N6 C50 N5 120.1(4)
N6 C50 C51 122.0(4)
C96 C91 C92 118.5(4)
C96 C91 P5 121.0(3)
C92 C91 P5 120.5(4)
C55 C56 H56 119.2
C55 C56 C57 121.5(4)
C57 C56 H56 119.2
C68 C67 P4 118.0(3)
C68 C67 C72 117.5(4)
C72 C67 P4 124.3(4)
C67 C68 H68 119.4
C67 C68 C69 121.3(5)
C69 C68 H68 119.4
C55 C60 H60 119.2
C59 C60 C55 121.5(4)
C59 C60 H60 119.2
C78 C73 P6 120.0(3)
C74 C73 C78 119.2(4)
C74 C73 P6 120.8(4)
N5 Ru2 HA 78(3)
N5 Ru2 P4 94.14(9)
N5 Ru2 P5 80.06(10)
N5 Ru2 P6 77.93(10)
C54 Ru2 HA 94(3)
C54 Ru2 N5 171.45(16)
C54 Ru2 P4 93.91(13)
C54 Ru2 P5 101.56(13)
C54 Ru2 P6 97.68(14)
P4 Ru2 HA 168(3)
P5 Ru2 HA 71(3)
P5 Ru2 P4 98.77(4)
P6 Ru2 HA 87(3)
P6 Ru2 P4 100.89(4)
P6 Ru2 P5 151.35(4)
C80 C79 C84 120.0
C80 C79 P6 117.9(2)
C84 C79 P6 122.1(2)
C79 C80 H80 120.0
C79 C80 C81 120.0
C81 C80 H80 120.0
C80 C81 H81 120.0
C80 C81 C82 120.0
C82 C81 H81 120.0
C81 C82 H82 120.0
C83 C82 C81 120.0
C83 C82 H82 120.0
C82 C83 H83 120.0
C84 C83 C82 120.0
C84 C83 H83 120.0
C79 C84 H84 120.0
C83 C84 C79 120.0
C83 C84 H84 120.0
C89 C90 H90 119.6
C89 C90 C85 120.8(6)
C85 C90 H90 119.6
C50 C51 H51 119.2
C52 C51 C50 121.6(5)
C52 C51 H51 119.2
C51 C52 H52 120.1
C51 C52 C53 119.7(4)
C53 C52 H52 120.1
C91 C96 H96 119.7
C95 C96 C91 120.5(4)
C95 C96 H96 119.7
C73 C78 H78 119.4
C77 C78 C73 121.3(5)
C77 C78 H78 119.4
C49 C53 C52 119.1(4)
C49 C53 H53 120.4
C52 C53 H53 120.4
C60 C59 H59 119.8
C58 C59 C60 120.4(4)
C58 C59 H59 119.8
C61 C66 H66 119.3
C61 C66 C65 121.3(5)
C65 C66 H66 119.3
C95 C94 H94 120.2
C95 C94 C93 119.6(5)
C93 C94 H94 120.2
C61 C62 H62 119.6
C63 C62 C61 120.8(5)
C63 C62 H62 119.6
C91 C92 H92 119.9
C93 C92 C91 120.2(5)
C93 C92 H92 119.9
C68 C69 H69 120.2
C70 C69 C68 119.5(5)
C70 C69 H69 120.2
C59 C58 H58 120.1
C59 C58 C57 119.8(5)
C57 C58 H58 120.1
C66 C65 H65 120.3
C64 C65 C66 119.4(5)
C64 C65 H65 120.3
C62 C63 H63 119.9
C62 C63 C64 120.2(5)
C64 C63 H63 119.9
C96 C95 H95 119.9
C94 C95 C96 120.3(5)
C94 C95 H95 119.9
C76 C75 H75 119.2
C76 C75 C74 121.5(5)
C74 C75 H75 119.2
C78 C77 H77 120.4
C78 C77 C76 119.2(5)
C76 C77 H77 120.4
C75 C76 C77 119.9(5)
C75 C76 H76 120.0
C77 C76 H76 120.0
C86 C87 H87 119.9
C86 C87 C88 120.2(7)
C88 C87 H87 119.9
C90 C89 H89 120.0
C88 C89 C90 119.9(7)
C88 C89 H89 120.0
C61 P4 Ru2 120.61(14)
C55 P4 C61 96.39(19)
C55 P4 C67 104.3(2)
C55 P4 Ru2 116.40(14)
C67 P4 C61 102.6(2)
C67 P4 Ru2 113.88(13)
N4 P5 C91 107.68(19)
N4 P5 Ru2 100.33(13)
N4 P5 C85 101.7(2)
C91 P5 Ru2 116.13(15)
C91 P5 C85 100.0(2)
C85 P5 Ru2 128.82(14)
N6 P6 C73 105.1(2)
N6 P6 Ru2 105.00(14)
N6 P6 C79 106.80(19)
C73 P6 Ru2 124.37(15)
C73 P6 C79 99.50(19)
C79 P6 Ru2 114.73(13)
C90 C85 P5 119.5(4)
C86 C85 C90 119.2(5)
C86 C85 P5 121.0(4)
C73 C74 C75 118.8(5)
C73 C74 H74 120.6
C75 C74 H74 120.6
C56 C57 C58 119.3(5)
C56 C57 H57 120.3
C58 C57 H57 120.3
C67 C72 H72 119.7
C67 C72 C71 120.6(5)
C71 C72 H72 119.7
C94 C93 H93 119.6
C92 C93 C94 120.9(5)
C92 C93 H93 119.6
C87 C86 H86 120.0
C85 C86 C87 120.0(7)
C85 C86 H86 120.0
C65 C64 C63 120.2(5)
C65 C64 H64 119.9
C63 C64 H64 119.9
C69 C70 H70 119.6
C69 C70 C71 120.9(5)
C71 C70 H70 119.6
C72 C71 H71 119.9
C70 C71 C72 120.2(5)
C70 C71 H71 119.9
C87 C88 H88 120.1
C89 C88 C87 119.9(6)
C89 C88 H88 120.1

loop_
_geom_bond_atom_site_label_1
_geom_bond_atom_site_label_2
_geom_bond_distance
C5 H5 0.9500
C5 C4 1.385(7)
C5 C6 1.375(7)
C4 H4 0.9500
C4 C1 1.392(6)
Ru1 H 1.4860
Ru1 N2 2.117(3)
Ru1 P1 2.3153(11)
Ru1 P2 2.3156(11)
Ru1 C3 1.836(4)
Ru1 P3 2.4360(13)
C1 N1 1.377(5)
C1 N2 1.349(5)
C2 C6 1.420(6)
C2 N2 1.380(5)
C2 N3 1.341(5)
C6 H6 0.9500
N1 H1 0.8800
N1 P1 1.690(4)
N3 P2 1.663(4)
P1 C13 1.817(5)
P1 C7 1.841(5)
P2 C19 1.825(5)
P2 C25 1.819(5)
C13 C18 1.401(8)
C13 C14 1.394(7)
C18 H18 0.9500
C18 C17 1.372(8)
C17 H17 0.9500
C17 C16 1.403(10)
C16 H16 0.9500
C16 C15 1.349(11)
C15 H15 0.9500
C15 C14 1.388(9)
C14 H14 0.9500
C7 C12 1.394(7)
C7 C8 1.371(8)
C12 H12 0.9500
C12 C11 1.386(9)
C11 H11 0.9500
C11 C10 1.349(10)
C10 H10 0.9500
C10 C9 1.383(10)
C9 H9 0.9500
C9 C8 1.393(8)
C8 H8 0.9500
C3 O1 1.164(5)
C19 C20 1.377(7)
C19 C24 1.397(7)
C20 H20 0.9500
C20 C21 1.393(9)
C21 H21 0.9500
C21 C22 1.356(10)
C22 H22 0.9500
C22 C23 1.354(10)
C23 H23 0.9500
C23 C24 1.389(8)
C24 H24 0.9500
C25 C30 1.376(7)
C25 C26 1.399(7)
C30 H30 0.9500
C30 C29 1.395(7)
C29 H29 0.9500
C29 C28 1.389(9)
C28 H28 0.9500
C28 C27 1.369(9)
C27 H27 0.9500
C27 C26 1.385(7)
C26 H26 0.9500
P3 C31 1.819(5)
P3 C37 1.838(5)
P3 C43 1.847(5)
C36 H36 0.9500
C36 C35 1.389(7)
C36 C31 1.402(7)
C35 H35 0.9500
C35 C34 1.366(10)
C34 H34 0.9500
C34 C33 1.404(10)
C33 H33 0.9500
C33 C32 1.388(8)
C32 H32 0.9500
C32 C31 1.381(7)
C37 C38 1.377(7)
C37 C42 1.403(6)
C38 H38 0.9500
C38 C39 1.413(8)
C39 H39 0.9500
C39 C40 1.359(9)
C40 H40 0.9500
C40 C41 1.384(9)
C41 H41 0.9500
C41 C42 1.374(7)
C42 H42 0.9500
C43 C44 1.377(8)
C43 C48 1.390(8)
C44 H44 0.9500
C44 C45 1.411(7)
C45 H45 0.9500
C45 C46 1.363(11)
C46 H46 0.9500
C46 C47 1.353(12)
C47 H47 0.9500
C47 C48 1.390(8)
C48 H48 0.9500
N5 C49 1.366(5)
N5 C50 1.383(6)
N5 Ru2 2.126(3)
O2 C54 1.156(5)
N6 C50 1.352(6)
N6 P6 1.666(4)
N4 H4A 0.8800
N4 C49 1.351(6)
N4 P5 1.695(4)
C54 Ru2 1.852(4)
C61 C66 1.376(6)
C61 C62 1.397(6)
C61 P4 1.847(4)
C49 C53 1.374(6)
C55 C56 1.381(6)
C55 C60 1.398(6)
C55 P4 1.828(4)
C50 C51 1.404(6)
C91 C96 1.394(6)
C91 C92 1.399(6)
C91 P5 1.817(4)
C56 H56 0.9500
C56 C57 1.390(7)
C67 C68 1.387(6)
C67 P4 1.829(4)
C67 C72 1.391(7)
C68 H68 0.9500
C68 C69 1.397(7)
C60 H60 0.9500
C60 C59 1.373(7)
C73 C78 1.402(6)
C73 P6 1.818(4)
C73 C74 1.389(7)
Ru2 HA 1.31(6)
Ru2 P4 2.4304(11)
Ru2 P5 2.3181(11)
Ru2 P6 2.3093(12)
C79 C80 1.3900
C79 C84 1.3900
C79 P6 1.862(3)
C80 H80 0.9500
C80 C81 1.3900
C81 H81 0.9500
C81 C82 1.3900
C82 H82 0.9500
C82 C83 1.3900
C83 H83 0.9500
C83 C84 1.3900
C84 H84 0.9500
C90 H90 0.9500
C90 C89 1.389(8)
C90 C85 1.395(7)
C51 H51 0.9500
C51 C52 1.353(7)
C52 H52 0.9500
C52 C53 1.379(7)
C96 H96 0.9500
C96 C95 1.390(7)
C78 H78 0.9500
C78 C77 1.376(7)
C53 H53 0.9500
C59 H59 0.9500
C59 C58 1.363(8)
C66 H66 0.9500
C66 C65 1.383(7)
C94 H94 0.9500
C94 C95 1.366(8)
C94 C93 1.387(8)
C62 H62 0.9500
C62 C63 1.361(7)
C92 H92 0.9500
C92 C93 1.371(7)
C69 H69 0.9500
C69 C70 1.356(9)
C58 H58 0.9500
C58 C57 1.391(7)
C65 H65 0.9500
C65 C64 1.370(8)
C63 H63 0.9500
C63 C64 1.383(8)
C95 H95 0.9500
C75 H75 0.9500
C75 C76 1.375(9)
C75 C74 1.391(8)
C77 H77 0.9500
C77 C76 1.386(8)
C76 H76 0.9500
C87 H87 0.9500
C87 C86 1.391(9)
C87 C88 1.397(12)
C89 H89 0.9500
C89 C88 1.362(12)
P5 C85 1.827(5)
C85 C86 1.374(7)
C74 H74 0.9500
C57 H57 0.9500
C72 H72 0.9500
C72 C71 1.396(7)
C93 H93 0.9500
C86 H86 0.9500
C64 H64 0.9500
C70 H70 0.9500
C70 C71 1.356(9)
C71 H71 0.9500
C88 H88 0.9500

loop_
_platon_squeeze_void_nr
_platon_squeeze_void_average_x
_platon_squeeze_void_average_y
_platon_squeeze_void_average_z
_platon_squeeze_void_volume
_platon_squeeze_void_count_electrons
1 -0.011 -0.013 -0.005 2441.1 93.1
